data_7715511
loop_
_publ_author_name
'Rybczy&#x144;ska, Ma&#x142;gorzata'
'Sikorski, Artur'

_publ_section_title
;
 Structural insight and <i>in silico</i> prediction of the pharmacokinetic
 parameters and toxicity of alkaline earth metal compounds strontium and
 barium with the non-steroidal anti-inflammatory drug nimesulide.
;
_journal_issue 15
_journal_name_full 'Dalton transactions (Cambridge, England : 2003)'
_journal_page_first 6501
_journal_page_last 6506
_journal_paper_doi 10.1039/d4dt00446a
_journal_volume 53
_journal_year 2024
_chemical_formula_sum 'C26 H26 Ba N4 O12 S2'
_chemical_formula_weight 787.97
_space_group_crystal_system monoclinic
_space_group_IT_number 15
_space_group_name_Hall '-I 2ya'
_space_group_name_H-M_alt 'I 1 2/a 1'
_atom_sites_solution_hydrogens mixed
_audit_creation_method SHELXL-2017/1
_audit_update_record
;
2024-02-14 deposited with the CCDC.	2024-03-08 downloaded from the CCDC.
;
_cell_angle_alpha 90
_cell_angle_beta 113.318(6)
_cell_angle_gamma 90
_cell_formula_units_Z 8
_cell_length_a 26.2150(11)
_cell_length_b 7.9077(3)
_cell_length_c 31.5526(17)
_cell_measurement_reflns_used 19993
_cell_measurement_temperature 291(2)
_cell_measurement_theta_max 25.003
_cell_measurement_theta_min 3.330
_cell_volume 6006.6(5)
_computing_cell_refinement 'CrysAlis RED,Version 1.171.32.15 (Oxford Diffraction, 2008)'
_computing_data_collection 'CrysAlis CCD,Version 1.171.32.15 (Oxford Diffraction, 2008)'
_computing_data_reduction 'CrysAlis RED,Version 1.171.32.15 (Oxford Diffraction, 2008)'
_computing_molecular_graphics 'ORTEP-III (Farrugia, 2012)'
_computing_publication_material publCIF
_computing_structure_refinement 'SHELXL-2017/1 (Sheldrick, 2015b)'
_computing_structure_solution 'SHELXS (Sheldrick, 2015a)'
_diffrn_ambient_temperature 291(2)
_diffrn_detector_area_resol_mean 10.4002
_diffrn_measured_fraction_theta_full 0.998
_diffrn_measured_fraction_theta_max 0.998
_diffrn_measurement_device_type 'Oxford Diffraction Ruby CCD'
_diffrn_measurement_method \w
_diffrn_radiation_monochromator graphite
_diffrn_radiation_source 'fine-focus sealed tube'
_diffrn_radiation_type MoK\a
_diffrn_radiation_wavelength 0.71073
_diffrn_reflns_av_R_equivalents 0.0501
_diffrn_reflns_av_unetI/netI 0.0449
_diffrn_reflns_Laue_measured_fraction_full 0.998
_diffrn_reflns_Laue_measured_fraction_max 0.998
_diffrn_reflns_limit_h_max 31
_diffrn_reflns_limit_h_min -31
_diffrn_reflns_limit_k_max 9
_diffrn_reflns_limit_k_min -9
_diffrn_reflns_limit_l_max 37
_diffrn_reflns_limit_l_min -34
_diffrn_reflns_number 19993
_diffrn_reflns_point_group_measured_fraction_full 0.998
_diffrn_reflns_point_group_measured_fraction_max 0.998
_diffrn_reflns_theta_full 25.003
_diffrn_reflns_theta_max 25.003
_diffrn_reflns_theta_min 3.330
_exptl_absorpt_coefficient_mu 1.531
_exptl_absorpt_correction_T_max 0.893
_exptl_absorpt_correction_T_min 0.621
_exptl_absorpt_correction_type multi-scan
_exptl_absorpt_process_details
;
Empirical absorption correction using spherical harmonics,
implemented in SCALE3 ABSPACK scaling algorithm 
(Oxford Diffraction, 2008).
;
_exptl_crystal_colour orange
_exptl_crystal_density_diffrn 1.743
_exptl_crystal_description plate
_exptl_crystal_F_000 3152
_exptl_crystal_size_max 0.280
_exptl_crystal_size_mid 0.240
_exptl_crystal_size_min 0.110
_refine_diff_density_max 0.667
_refine_diff_density_min -0.435
_refine_diff_density_rms 0.081
_refine_ls_extinction_method none
_refine_ls_goodness_of_fit_ref 1.020
_refine_ls_hydrogen_treatment mixed
_refine_ls_matrix_type full
_refine_ls_number_parameters 420
_refine_ls_number_reflns 5286
_refine_ls_number_restraints 4
_refine_ls_restrained_S_all 1.020
_refine_ls_R_factor_all 0.0521
_refine_ls_R_factor_gt 0.0358
_refine_ls_shift/su_max 0.002
_refine_ls_shift/su_mean 0.000
_refine_ls_structure_factor_coef Fsqd
_refine_ls_weighting_details 'w=1/[\s^2^(Fo^2^)+(0.0300P)^2^+5.4984P] where P=(Fo^2^+2Fc^2^)/3'
_refine_ls_weighting_scheme calc
_refine_ls_wR_factor_gt 0.0682
_refine_ls_wR_factor_ref 0.0734
_reflns_Friedel_coverage 0.000
_reflns_number_gt 4218
_reflns_number_total 5286
_reflns_threshold_expression 'I > 2\s(I)'
_cod_data_source_file d4dt00446a2.cif
_cod_data_source_block 1_CCDC1
_cod_depositor_comments 'Adding full bibliography for 7715510--7715511.cif.'
_cod_original_sg_symbol_H-M 'I 2/a'
_cod_database_code 7715511
_shelx_shelxl_version_number 2017/1
_shelx_space_group_comment
;
The symmetry employed for this shelxl refinement is uniquely defined
by the following loop, which should always be used as a source of
symmetry information in preference to the above space-group names.
They are only intended as comments.
;
_shelx_estimated_absorpt_t_min 0.674
_shelx_estimated_absorpt_t_max 0.850

loop_
_space_group_symop_operation_xyz
'x, y, z'
'-x+1/2, y, -z'
'x+1/2, y+1/2, z+1/2'
'-x+1, y+1/2, -z+1/2'
'-x, -y, -z'
'x-1/2, -y, z'
'-x+1/2, -y+1/2, -z+1/2'
'x, -y+1/2, z+1/2'

loop_
_atom_site_label
_atom_site_type_symbol
_atom_site_fract_x
_atom_site_fract_y
_atom_site_fract_z
_atom_site_U_iso_or_equiv
_atom_site_adp_type
_atom_site_occupancy
_atom_site_site_symmetry_order
_atom_site_calc_flag
_atom_site_refinement_flags_posn
_atom_site_refinement_flags_adp
_atom_site_refinement_flags_occupancy
_atom_site_disorder_assembly
_atom_site_disorder_group
O1W O 0.03843(11) 0.8172(3) 0.21620(10) 0.0333(6) Uani 1 1 d D . . . .
H1WA H 0.0299(17) 0.777(5) 0.1879(8) 0.050 Uiso 1 1 d D U . . .
H1WB H 0.0678(12) 0.881(4) 0.2198(15) 0.050 Uiso 1 1 d D U . . .
Ba1 Ba 0.04172(2) 0.50816(3) 0.26652(2) 0.02817(9) Uani 1 1 d . . . . .
C1B C 0.31670(14) 0.4739(4) 0.24870(13) 0.0244(8) Uani 1 1 d . . . . .
C1A C 0.09182(15) 0.8748(4) 0.43673(13) 0.0292(9) Uani 1 1 d . . . . .
O2W O 0.07990(18) 0.4764(5) 0.35844(14) 0.0949(15) Uani 1 1 d D . . . .
H2WA H 0.107(2) 0.404(7) 0.373(2) 0.142 Uiso 1 1 d D U . . .
H2WB H 0.083(3) 0.575(5) 0.372(2) 0.142 Uiso 1 1 d D U . . .
C2B C 0.31219(14) 0.5630(4) 0.28600(13) 0.0251(8) Uani 1 1 d . . . . .
C2A C 0.14861(15) 0.8526(5) 0.46552(14) 0.0321(9) Uani 1 1 d . . . . .
C3B C 0.26185(14) 0.5933(4) 0.28835(13) 0.0281(9) Uani 1 1 d . . . . .
H3B H 0.259713 0.653324 0.312941 0.034 Uiso 1 1 calc R U . . .
C3A C 0.17082(17) 0.8980(5) 0.51072(14) 0.0381(10) Uani 1 1 d . . . . .
H3A H 0.208340 0.880269 0.528494 0.046 Uiso 1 1 calc R U . . .
C4B C 0.21411(14) 0.5323(4) 0.25317(14) 0.0265(8) Uani 1 1 d . . . . .
C4A C 0.13711(18) 0.9710(5) 0.53008(14) 0.0393(10) Uani 1 1 d . . . . .
C5B C 0.21621(15) 0.4452(5) 0.21592(14) 0.0323(9) Uani 1 1 d . . . . .
H5B H 0.183755 0.406663 0.192499 0.039 Uiso 1 1 calc R U . . .
C5A C 0.08166(18) 1.0038(5) 0.50288(15) 0.0444(11) Uani 1 1 d . . . . .
H5A H 0.059399 1.056990 0.515623 0.053 Uiso 1 1 calc R U . . .
C6B C 0.26698(14) 0.4162(5) 0.21396(14) 0.0299(9) Uani 1 1 d . . . . .
H6B H 0.268462 0.356911 0.189012 0.036 Uiso 1 1 calc R U . . .
C6A C 0.05977(17) 0.9580(5) 0.45728(14) 0.0383(10) Uani 1 1 d . . . . .
H6A H 0.022734 0.982491 0.439371 0.046 Uiso 1 1 calc R U . . .
N7A N 0.07374(12) 0.8120(4) 0.39264(11) 0.0293(7) Uani 1 1 d . . . . .
N7B N 0.36958(11) 0.4566(4) 0.24970(10) 0.0256(7) Uani 1 1 d . . . . .
S8A S 0.01562(4) 0.85590(11) 0.35410(3) 0.0278(2) Uani 1 1 d . . . . .
S8B S 0.37899(3) 0.37149(10) 0.20826(3) 0.0241(2) Uani 1 1 d . . . . .
O9B O 0.43902(9) 0.3604(3) 0.22221(9) 0.0312(6) Uani 1 1 d . . . . .
O9A O 0.01643(10) 0.7923(3) 0.31100(9) 0.0342(6) Uani 1 1 d . . . . .
O10B O 0.35261(10) 0.2089(3) 0.19356(9) 0.0341(6) Uani 1 1 d . . . . .
O10A O 0.00016(11) 1.0319(3) 0.35149(10) 0.0399(7) Uani 1 1 d . . . . .
C11B C 0.35410(16) 0.5083(5) 0.16075(14) 0.0358(9) Uani 1 1 d . . . . .
H11A H 0.362587 0.462543 0.136108 0.054 Uiso 1 1 calc R U . . .
H11B H 0.371472 0.616871 0.169471 0.054 Uiso 1 1 calc R U . . .
H11C H 0.314599 0.520312 0.150631 0.054 Uiso 1 1 calc R U . . .
C11A C -0.03631(17) 0.7370(6) 0.36297(16) 0.0487(12) Uani 1 1 d . . . . .
H11D H -0.070572 0.746259 0.336308 0.073 Uiso 1 1 calc R U . . .
H11E H -0.041380 0.779653 0.389526 0.073 Uiso 1 1 calc R U . . .
H11F H -0.025209 0.620539 0.367897 0.073 Uiso 1 1 calc R U . . .
O12B O 0.36074(10) 0.6334(3) 0.31754(9) 0.0366(7) Uani 1 1 d . . . . .
O12A O 0.18402(10) 0.7923(3) 0.44564(10) 0.0370(7) Uani 1 1 d . . . . .
C13B C 0.37854(15) 0.6027(5) 0.36398(14) 0.0300(9) Uani 1 1 d . . . . .
C13A C 0.19017(15) 0.6181(5) 0.44364(14) 0.0353(10) Uani 1 1 d . . . . .
C14A C 0.17013(18) 0.5049(5) 0.46620(15) 0.0442(11) Uani 1 1 d . . . . .
H14A H 0.151259 0.542359 0.483945 0.053 Uiso 1 1 calc R U . . .
C14B C 0.42396(17) 0.6968(5) 0.39156(17) 0.0473(11) Uani 1 1 d . . . . .
H14B H 0.439068 0.777650 0.378477 0.057 Uiso 1 1 calc R U . . .
C15B C 0.4466(2) 0.6704(7) 0.43833(18) 0.0630(14) Uani 1 1 d . . . . .
H15B H 0.477641 0.732400 0.456746 0.076 Uiso 1 1 calc R U . . .
C15A C 0.1785(2) 0.3331(6) 0.46208(17) 0.0581(13) Uani 1 1 d . . . . .
H15A H 0.164745 0.255513 0.477032 0.070 Uiso 1 1 calc R U . . .
C16A C 0.2065(2) 0.2762(7) 0.43667(19) 0.0648(15) Uani 1 1 d . . . . .
H16A H 0.212377 0.161003 0.434723 0.078 Uiso 1 1 calc R U . . .
C16B C 0.4245(2) 0.5548(7) 0.45832(18) 0.0637(14) Uani 1 1 d . . . . .
H16B H 0.439858 0.538994 0.490127 0.076 Uiso 1 1 calc R U . . .
C17B C 0.3793(2) 0.4623(6) 0.43089(18) 0.0529(12) Uani 1 1 d . . . . .
H17B H 0.363972 0.383290 0.444267 0.064 Uiso 1 1 calc R U . . .
C17A C 0.2259(2) 0.3913(7) 0.41381(19) 0.0632(15) Uani 1 1 d . . . . .
H17A H 0.244388 0.353344 0.395805 0.076 Uiso 1 1 calc R U . . .
C18A C 0.21823(18) 0.5626(6) 0.41746(16) 0.0488(12) Uani 1 1 d . . . . .
H18A H 0.231887 0.639914 0.402346 0.059 Uiso 1 1 calc R U . . .
C18B C 0.35624(17) 0.4848(5) 0.38371(15) 0.0403(10) Uani 1 1 d . . . . .
H18B H 0.325787 0.420556 0.365365 0.048 Uiso 1 1 calc R U . . .
N19B N 0.16068(13) 0.5624(4) 0.25441(13) 0.0315(8) Uani 1 1 d . . . . .
N19A N 0.15931(19) 1.0118(5) 0.57872(14) 0.0569(11) Uani 1 1 d . . . . .
O20B O 0.15783(11) 0.6437(3) 0.28676(11) 0.0406(7) Uani 1 1 d . . . . .
O20A O 0.20912(17) 0.9851(6) 0.60100(14) 0.1017(16) Uani 1 1 d . . . . .
O21B O 0.11894(10) 0.5041(3) 0.22349(10) 0.0412(7) Uani 1 1 d . . . . .
O21A O 0.12858(18) 1.0681(5) 0.59584(13) 0.0747(11) Uani 1 1 d . . . . .

loop_
_atom_site_aniso_label
_atom_site_aniso_U_11
_atom_site_aniso_U_22
_atom_site_aniso_U_33
_atom_site_aniso_U_23
_atom_site_aniso_U_13
_atom_site_aniso_U_12
O1W 0.0274(14) 0.0386(15) 0.0389(18) -0.0068(13) 0.0184(14) -0.0044(12)
Ba1 0.01902(12) 0.02552(12) 0.04177(16) -0.00531(10) 0.01394(10) -0.00136(9)
C1B 0.0208(17) 0.0234(18) 0.029(2) 0.0056(15) 0.0094(16) -0.0008(15)
C1A 0.030(2) 0.029(2) 0.031(2) 0.0028(16) 0.0136(18) 0.0007(16)
O2W 0.095(3) 0.089(3) 0.053(3) -0.022(2) -0.021(2) 0.052(2)
C2B 0.0246(19) 0.0260(18) 0.025(2) 0.0028(15) 0.0109(17) -0.0037(15)
C2A 0.030(2) 0.034(2) 0.029(2) 0.0005(17) 0.0088(19) 0.0012(17)
C3B 0.030(2) 0.0297(19) 0.032(2) -0.0004(17) 0.0205(19) -0.0002(16)
C3A 0.034(2) 0.041(2) 0.033(3) 0.0013(19) 0.007(2) -0.0033(19)
C4B 0.0216(18) 0.028(2) 0.033(2) 0.0064(16) 0.0139(17) 0.0035(15)
C4A 0.048(3) 0.038(2) 0.026(2) -0.0056(18) 0.010(2) -0.008(2)
C5B 0.0223(19) 0.038(2) 0.035(3) 0.0026(17) 0.0100(18) -0.0047(16)
C5A 0.052(3) 0.047(3) 0.036(3) -0.004(2) 0.021(2) 0.011(2)
C6B 0.025(2) 0.037(2) 0.030(2) -0.0045(17) 0.0133(18) -0.0030(17)
C6A 0.034(2) 0.049(2) 0.029(3) 0.0009(19) 0.0092(19) 0.0084(19)
N7A 0.0293(16) 0.0315(16) 0.0258(19) -0.0025(14) 0.0093(15) 0.0032(14)
N7B 0.0190(15) 0.0348(17) 0.0238(18) -0.0003(13) 0.0092(14) 0.0020(12)
S8A 0.0259(5) 0.0323(5) 0.0257(6) 0.0014(4) 0.0107(4) -0.0008(4)
S8B 0.0184(4) 0.0254(5) 0.0293(6) 0.0015(4) 0.0103(4) 0.0021(4)
O9B 0.0182(12) 0.0399(15) 0.0373(17) 0.0010(12) 0.0130(12) 0.0035(11)
O9A 0.0362(15) 0.0392(15) 0.0241(16) -0.0013(12) 0.0085(12) -0.0015(12)
O10B 0.0325(14) 0.0264(13) 0.0440(18) -0.0017(12) 0.0158(13) -0.0020(11)
O10A 0.0378(15) 0.0394(16) 0.0409(18) 0.0060(13) 0.0138(14) 0.0089(12)
C11B 0.031(2) 0.037(2) 0.037(3) 0.0079(19) 0.0118(18) 0.0054(18)
C11A 0.036(2) 0.062(3) 0.050(3) 0.004(2) 0.019(2) -0.015(2)
O12B 0.0286(14) 0.0508(17) 0.0331(18) -0.0076(13) 0.0153(13) -0.0154(13)
O12A 0.0302(14) 0.0407(16) 0.0407(18) 0.0023(13) 0.0147(13) 0.0029(12)
C13B 0.026(2) 0.035(2) 0.031(3) -0.0073(17) 0.0132(18) 0.0033(17)
C13A 0.026(2) 0.045(2) 0.027(2) -0.0022(18) 0.0017(18) 0.0051(18)
C14A 0.051(3) 0.044(3) 0.036(3) 0.004(2) 0.016(2) 0.008(2)
C14B 0.044(3) 0.050(3) 0.048(3) -0.012(2) 0.018(2) -0.014(2)
C15B 0.053(3) 0.079(4) 0.048(4) -0.018(3) 0.010(3) -0.023(3)
C15A 0.068(3) 0.045(3) 0.047(3) 0.006(2) 0.008(3) 0.003(2)
C16A 0.063(3) 0.054(3) 0.057(4) -0.016(3) 0.003(3) 0.013(3)
C16B 0.062(3) 0.085(4) 0.033(3) -0.003(3) 0.007(3) -0.005(3)
C17B 0.058(3) 0.055(3) 0.048(3) 0.009(2) 0.023(3) -0.002(2)
C17A 0.046(3) 0.079(4) 0.059(4) -0.028(3) 0.015(3) 0.014(3)
C18A 0.041(3) 0.064(3) 0.040(3) -0.009(2) 0.015(2) 0.000(2)
C18B 0.037(2) 0.041(2) 0.043(3) -0.002(2) 0.016(2) -0.006(2)
N19B 0.0264(18) 0.0300(17) 0.043(2) 0.0102(15) 0.0192(18) 0.0044(14)
N19A 0.066(3) 0.063(3) 0.033(2) -0.005(2) 0.011(2) -0.012(2)
O20B 0.0361(15) 0.0350(15) 0.061(2) -0.0099(14) 0.0305(15) -0.0018(12)
O20A 0.064(3) 0.184(5) 0.037(2) -0.027(3) -0.002(2) -0.013(3)
O21B 0.0184(13) 0.0614(18) 0.0425(18) 0.0011(15) 0.0108(13) 0.0020(14)
O21A 0.102(3) 0.076(2) 0.044(2) -0.0157(18) 0.027(2) 0.010(2)

loop_
_atom_type_symbol
_atom_type_description
_atom_type_scat_dispersion_real
_atom_type_scat_dispersion_imag
_atom_type_scat_source
C C 0.0033 0.0016 'International Tables Vol C Tables 4.2.6.8 and 6.1.1.4'
H H 0.0000 0.0000 'International Tables Vol C Tables 4.2.6.8 and 6.1.1.4'
N N 0.0061 0.0033 'International Tables Vol C Tables 4.2.6.8 and 6.1.1.4'
O O 0.0106 0.0060 'International Tables Vol C Tables 4.2.6.8 and 6.1.1.4'
Ba Ba -0.3244 2.2819 'International Tables Vol C Tables 4.2.6.8 and 6.1.1.4'
S S 0.1246 0.1234 'International Tables Vol C Tables 4.2.6.8 and 6.1.1.4'

loop_
_geom_angle_atom_site_label_1
_geom_angle_atom_site_label_2
_geom_angle_atom_site_label_3
_geom_angle
_geom_angle_site_symmetry_1
_geom_angle_site_symmetry_3
_geom_angle_publ_flag
Ba1 O1W Ba1 102.08(8) 4_455 . ?
Ba1 O1W H1WA 118(3) 4_455 . ?
Ba1 O1W H1WA 101(3) . . ?
Ba1 O1W H1WB 110(3) 4_455 . ?
Ba1 O1W H1WB 125(3) . . ?
H1WA O1W H1WB 101(4) . . ?
O2W Ba1 O9B 117.71(11) . 6_565 ?
O2W Ba1 O1W 74.17(13) . 4_445 ?
O9B Ba1 O1W 68.82(7) 6_565 4_445 ?
O2W Ba1 O21B 118.91(12) . . ?
O9B Ba1 O21B 120.52(8) 6_565 . ?
O1W Ba1 O21B 144.41(8) 4_445 . ?
O2W Ba1 O9A 66.59(9) . . ?
O9B Ba1 O9A 64.86(7) 6_565 . ?
O1W Ba1 O9A 89.45(7) 4_445 . ?
O21B Ba1 O9A 126.05(8) . . ?
O2W Ba1 O9A 135.24(11) . 4_445 ?
O9B Ba1 O9A 72.79(7) 6_565 4_445 ?
O1W Ba1 O9A 70.17(8) 4_445 4_445 ?
O21B Ba1 O9A 79.95(8) . 4_445 ?
O9A Ba1 O9A 137.33(4) . 4_445 ?
O2W Ba1 O1W 126.14(11) . . ?
O9B Ba1 O1W 65.46(7) 6_565 . ?
O1W Ba1 O1W 134.20(5) 4_445 . ?
O21B Ba1 O1W 67.72(7) . . ?
O9A Ba1 O1W 69.15(7) . . ?
O9A Ba1 O1W 98.27(7) 4_445 . ?
O2W Ba1 O9B 78.72(9) . 7 ?
O9B Ba1 O9B 121.95(6) 6_565 7 ?
O1W Ba1 O9B 63.39(7) 4_445 7 ?
O21B Ba1 O9B 85.79(7) . 7 ?
O9A Ba1 O9B 140.97(7) . 7 ?
O9A Ba1 O9B 61.62(7) 4_445 7 ?
O1W Ba1 O9B 149.83(7) . 7 ?
O2W Ba1 O20B 83.80(13) . . ?
O9B Ba1 O20B 132.93(7) 6_565 . ?
O1W Ba1 O20B 155.50(8) 4_445 . ?
O21B Ba1 O20B 42.65(8) . . ?
O9A Ba1 O20B 91.56(7) . . ?
O9A Ba1 O20B 122.44(7) 4_445 . ?
O1W Ba1 O20B 68.20(7) . . ?
O9B Ba1 O20B 102.29(7) 7 . ?
O2W Ba1 O10B 67.30(10) . 7 ?
O9B Ba1 O10B 168.13(7) 6_565 7 ?
O1W Ba1 O10B 104.03(7) 4_445 7 ?
O21B Ba1 O10B 59.59(7) . 7 ?
O9A Ba1 O10B 125.71(7) . 7 ?
O9A Ba1 O10B 96.05(7) 4_445 7 ?
O1W Ba1 O10B 121.48(7) . 7 ?
O9B Ba1 O10B 46.88(6) 7 7 ?
O20B Ba1 O10B 56.42(7) . 7 ?
O2W Ba1 N19B 99.87(13) . . ?
O9B Ba1 N19B 132.86(8) 6_565 . ?
O1W Ba1 N19B 154.31(7) 4_445 . ?
O21B Ba1 N19B 21.36(8) . . ?
O9A Ba1 N19B 111.46(8) . . ?
O9A Ba1 N19B 100.65(8) 4_445 . ?
O1W Ba1 N19B 69.70(7) . . ?
O9B Ba1 N19B 91.02(7) 7 . ?
O20B Ba1 N19B 21.82(7) . . ?
O10B Ba1 N19B 51.92(7) 7 . ?
O2W Ba1 S8B 75.16(8) . 7 ?
O9B Ba1 S8B 144.53(5) 6_565 7 ?
O1W Ba1 S8B 85.34(5) 4_445 7 ?
O21B Ba1 S8B 68.58(6) . 7 ?
O9A Ba1 S8B 141.34(5) . 7 ?
O9A Ba1 S8B 75.84(5) 4_445 7 ?
O1W Ba1 S8B 136.26(5) . 7 ?
O9B Ba1 S8B 23.65(5) 7 7 ?
O20B Ba1 S8B 78.65(5) . 7 ?
O10B Ba1 S8B 23.79(5) 7 7 ?
N19B Ba1 S8B 69.03(5) . 7 ?
N7B C1B C6B 126.7(3) . . ?
N7B C1B C2B 116.3(3) . . ?
C6B C1B C2B 116.9(3) . . ?
N7A C1A C6A 127.2(3) . . ?
N7A C1A C2A 117.4(3) . . ?
C6A C1A C2A 115.4(4) . . ?
Ba1 O2W H2WA 120(5) . . ?
Ba1 O2W H2WB 112(5) . . ?
H2WA O2W H2WB 115(7) . . ?
C3B C2B O12B 121.4(3) . . ?
C3B C2B C1B 122.0(3) . . ?
O12B C2B C1B 116.2(3) . . ?
C3A C2A O12A 118.6(3) . . ?
C3A C2A C1A 123.1(4) . . ?
O12A C2A C1A 118.2(3) . . ?
C2B C3B C4B 118.5(3) . . ?
C2B C3B H3B 120.7 . . ?
C4B C3B H3B 120.7 . . ?
C2A C3A C4A 119.4(4) . . ?
C2A C3A H3A 120.3 . . ?
C4A C3A H3A 120.3 . . ?
C5B C4B C3B 121.7(3) . . ?
C5B C4B N19B 118.2(3) . . ?
C3B C4B N19B 120.0(3) . . ?
C3A C4A C5A 120.0(4) . . ?
C3A C4A N19A 120.2(4) . . ?
C5A C4A N19A 119.8(4) . . ?
C6B C5B C4B 119.1(4) . . ?
C6B C5B H5B 120.5 . . ?
C4B C5B H5B 120.5 . . ?
C6A C5A C4A 120.0(4) . . ?
C6A C5A H5A 120.0 . . ?
C4A C5A H5A 120.0 . . ?
C5B C6B C1B 121.7(4) . . ?
C5B C6B H6B 119.1 . . ?
C1B C6B H6B 119.1 . . ?
C5A C6A C1A 121.9(4) . . ?
C5A C6A H6A 119.1 . . ?
C1A C6A H6A 119.1 . . ?
C1A N7A S8A 123.1(3) . . ?
C1B N7B S8B 120.6(3) . . ?
O10A S8A O9A 112.78(16) . . ?
O10A S8A N7A 115.02(16) . . ?
O9A S8A N7A 106.19(16) . . ?
O10A S8A C11A 107.81(19) . . ?
O9A S8A C11A 105.13(19) . . ?
N7A S8A C11A 109.46(19) . . ?
O10A S8A Ba1 68.68(12) . 4_455 ?
O9A S8A Ba1 45.75(10) . 4_455 ?
N7A S8A Ba1 138.20(12) . 4_455 ?
C11A S8A Ba1 108.17(16) . 4_455 ?
O10B S8B O9B 111.41(14) . . ?
O10B S8B N7B 115.71(16) . . ?
O9B S8B N7B 106.26(15) . . ?
O10B S8B C11B 107.79(18) . . ?
O9B S8B C11B 106.69(17) . . ?
N7B S8B C11B 108.61(18) . . ?
O10B S8B Ba1 58.97(10) . 7 ?
O9B S8B Ba1 54.35(10) . 7 ?
N7B S8B Ba1 116.40(11) . 7 ?
C11B S8B Ba1 134.36(14) . 7 ?
S8B O9B Ba1 150.17(15) . 6_665 ?
S8B O9B Ba1 102.00(12) . 7 ?
Ba1 O9B Ba1 103.25(7) 6_665 7 ?
S8A O9A Ba1 145.07(15) . . ?
S8A O9A Ba1 112.95(13) . 4_455 ?
Ba1 O9A Ba1 101.34(8) . 4_455 ?
S8B O10B Ba1 97.24(12) . 7 ?
S8B C11B H11A 109.5 . . ?
S8B C11B H11B 109.5 . . ?
H11A C11B H11B 109.5 . . ?
S8B C11B H11C 109.5 . . ?
H11A C11B H11C 109.5 . . ?
H11B C11B H11C 109.5 . . ?
S8A C11A H11D 109.5 . . ?
S8A C11A H11E 109.5 . . ?
H11D C11A H11E 109.5 . . ?
S8A C11A H11F 109.5 . . ?
H11D C11A H11F 109.5 . . ?
H11E C11A H11F 109.5 . . ?
C13B O12B C2B 121.6(3) . . ?
C13A O12A C2A 118.0(3) . . ?
O12B C13B C18B 125.3(3) . . ?
O12B C13B C14B 114.9(4) . . ?
C18B C13B C14B 119.7(4) . . ?
C14A C13A C18A 120.6(4) . . ?
C14A C13A O12A 123.2(4) . . ?
C18A C13A O12A 116.2(4) . . ?
C13A C14A C15A 118.8(4) . . ?
C13A C14A H14A 120.6 . . ?
C15A C14A H14A 120.6 . . ?
C15B C14B C13B 119.6(4) . . ?
C15B C14B H14B 120.2 . . ?
C13B C14B H14B 120.2 . . ?
C16B C15B C14B 121.2(4) . . ?
C16B C15B H15B 119.4 . . ?
C14B C15B H15B 119.4 . . ?
C16A C15A C14A 121.4(5) . . ?
C16A C15A H15A 119.3 . . ?
C14A C15A H15A 119.3 . . ?
C15A C16A C17A 119.2(5) . . ?
C15A C16A H16A 120.4 . . ?
C17A C16A H16A 120.4 . . ?
C15B C16B C17B 119.0(5) . . ?
C15B C16B H16B 120.5 . . ?
C17B C16B H16B 120.5 . . ?
C16B C17B C18B 120.9(5) . . ?
C16B C17B H17B 119.5 . . ?
C18B C17B H17B 119.5 . . ?
C16A C17A C18A 120.5(5) . . ?
C16A C17A H17A 119.8 . . ?
C18A C17A H17A 119.8 . . ?
C13A C18A C17A 119.5(5) . . ?
C13A C18A H18A 120.2 . . ?
C17A C18A H18A 120.2 . . ?
C13B C18B C17B 119.6(4) . . ?
C13B C18B H18B 120.2 . . ?
C17B C18B H18B 120.2 . . ?
O21B N19B O20B 121.7(3) . . ?
O21B N19B C4B 119.1(3) . . ?
O20B N19B C4B 119.2(3) . . ?
O21B N19B Ba1 57.44(18) . . ?
O20B N19B Ba1 66.69(17) . . ?
C4B N19B Ba1 162.4(2) . . ?
O21A N19A O20A 123.2(4) . . ?
O21A N19A C4A 119.6(4) . . ?
O20A N19A C4A 117.3(5) . . ?
N19B O20B Ba1 91.5(2) . . ?
N19B O21B Ba1 101.2(2) . . ?

loop_
_geom_bond_atom_site_label_1
_geom_bond_atom_site_label_2
_geom_bond_distance
_geom_bond_site_symmetry_2
_geom_bond_publ_flag
O1W Ba1 2.810(2) 4_455 ?
O1W Ba1 2.897(3) . ?
O1W H1WA 0.887(19) . ?
O1W H1WB 0.891(19) . ?
Ba1 O2W 2.679(4) . ?
Ba1 O9B 2.702(2) 6_565 ?
Ba1 O21B 2.849(3) . ?
Ba1 O9A 2.862(3) . ?
Ba1 O9A 2.876(3) 4_445 ?
Ba1 O9B 2.955(2) 7 ?
Ba1 O20B 3.047(2) . ?
Ba1 O10B 3.073(2) 7 ?
Ba1 N19B 3.317(3) . ?
Ba1 S8B 3.5577(9) 7 ?
C1B N7B 1.381(4) . ?
C1B C6B 1.406(5) . ?
C1B C2B 1.416(5) . ?
C1A N7A 1.373(5) . ?
C1A C6A 1.411(5) . ?
C1A C2A 1.415(5) . ?
O2W H2WA 0.88(2) . ?
O2W H2WB 0.88(2) . ?
C2B C3B 1.372(5) . ?
C2B O12B 1.384(4) . ?
C2A C3A 1.358(6) . ?
C2A O12A 1.394(4) . ?
C3B C4B 1.390(5) . ?
C3B H3B 0.9300 . ?
C3A C4A 1.383(6) . ?
C3A H3A 0.9300 . ?
C4B C5B 1.382(6) . ?
C4B N19B 1.436(4) . ?
C4A C5A 1.389(6) . ?
C4A N19A 1.446(6) . ?
C5B C6B 1.376(5) . ?
C5B H5B 0.9300 . ?
C5A C6A 1.370(6) . ?
C5A H5A 0.9300 . ?
C6B H6B 0.9300 . ?
C6A H6A 0.9300 . ?
N7A S8A 1.567(3) . ?
N7B S8B 1.574(3) . ?
S8A O10A 1.443(3) . ?
S8A O9A 1.458(3) . ?
S8A C11A 1.765(4) . ?
S8B O10B 1.447(2) . ?
S8B O9B 1.459(2) . ?
S8B C11B 1.752(4) . ?
C11B H11A 0.9600 . ?
C11B H11B 0.9600 . ?
C11B H11C 0.9600 . ?
C11A H11D 0.9600 . ?
C11A H11E 0.9600 . ?
C11A H11F 0.9600 . ?
O12B C13B 1.372(5) . ?
O12A C13A 1.391(5) . ?
C13B C18B 1.374(5) . ?
C13B C14B 1.381(5) . ?
C13A C14A 1.371(6) . ?
C13A C18A 1.377(6) . ?
C14A C15A 1.391(6) . ?
C14A H14A 0.9300 . ?
C14B C15B 1.371(7) . ?
C14B H14B 0.9300 . ?
C15B C16B 1.364(7) . ?
C15B H15B 0.9300 . ?
C15A C16A 1.359(7) . ?
C15A H15A 0.9300 . ?
C16A C17A 1.379(7) . ?
C16A H16A 0.9300 . ?
C16B C17B 1.369(7) . ?
C16B H16B 0.9300 . ?
C17B C18B 1.379(6) . ?
C17B H17B 0.9300 . ?
C17A C18A 1.381(7) . ?
C17A H17A 0.9300 . ?
C18A H18A 0.9300 . ?
C18B H18B 0.9300 . ?
N19B O21B 1.231(4) . ?
N19B O20B 1.233(4) . ?
N19A O21A 1.218(5) . ?
N19A O20A 1.232(6) . ?

loop_
_geom_torsion_atom_site_label_1
_geom_torsion_atom_site_label_2
_geom_torsion_atom_site_label_3
_geom_torsion_atom_site_label_4
_geom_torsion
_geom_torsion_site_symmetry_1
_geom_torsion_site_symmetry_2
_geom_torsion_site_symmetry_3
_geom_torsion_site_symmetry_4
_geom_torsion_publ_flag
N7B C1B C2B C3B 178.0(3) . . . . ?
C6B C1B C2B C3B -0.4(5) . . . . ?
N7B C1B C2B O12B 4.5(5) . . . . ?
C6B C1B C2B O12B -173.8(3) . . . . ?
N7A C1A C2A C3A -175.2(3) . . . . ?
C6A C1A C2A C3A 3.9(5) . . . . ?
N7A C1A C2A O12A 9.4(5) . . . . ?
C6A C1A C2A O12A -171.5(3) . . . . ?
O12B C2B C3B C4B 173.9(3) . . . . ?
C1B C2B C3B C4B 0.8(5) . . . . ?
O12A C2A C3A C4A 174.8(3) . . . . ?
C1A C2A C3A C4A -0.6(6) . . . . ?
C2B C3B C4B C5B -1.1(5) . . . . ?
C2B C3B C4B N19B -179.7(3) . . . . ?
C2A C3A C4A C5A -2.8(6) . . . . ?
C2A C3A C4A N19A 176.7(4) . . . . ?
C3B C4B C5B C6B 0.9(6) . . . . ?
N19B C4B C5B C6B 179.5(3) . . . . ?
C3A C4A C5A C6A 2.6(6) . . . . ?
N19A C4A C5A C6A -176.9(4) . . . . ?
C4B C5B C6B C1B -0.4(6) . . . . ?
N7B C1B C6B C5B -178.0(3) . . . . ?
C2B C1B C6B C5B 0.2(5) . . . . ?
C4A C5A C6A C1A 1.0(6) . . . . ?
N7A C1A C6A C5A 174.9(4) . . . . ?
C2A C1A C6A C5A -4.1(6) . . . . ?
C6A C1A N7A S8A 12.9(5) . . . . ?
C2A C1A N7A S8A -168.0(3) . . . . ?
C6B C1B N7B S8B 2.7(5) . . . . ?
C2B C1B N7B S8B -175.5(2) . . . . ?
C1A N7A S8A O10A 44.1(3) . . . . ?
C1A N7A S8A O9A 169.6(3) . . . . ?
C1A N7A S8A C11A -77.4(3) . . . . ?
C1A N7A S8A Ba1 129.5(3) . . . 4_455 ?
C1B N7B S8B O10B -51.0(3) . . . . ?
C1B N7B S8B O9B -175.2(3) . . . . ?
C1B N7B S8B C11B 70.4(3) . . . . ?
C1B N7B S8B Ba1 -117.4(2) . . . 7 ?
O10B S8B O9B Ba1 -163.0(3) . . . 6_665 ?
N7B S8B O9B Ba1 -36.2(3) . . . 6_665 ?
C11B S8B O9B Ba1 79.6(3) . . . 6_665 ?
Ba1 S8B O9B Ba1 -147.3(4) 7 . . 6_665 ?
O10B S8B O9B Ba1 -15.70(18) . . . 7 ?
N7B S8B O9B Ba1 111.15(13) . . . 7 ?
C11B S8B O9B Ba1 -133.10(16) . . . 7 ?
O10A S8A O9A Ba1 175.3(2) . . . . ?
N7A S8A O9A Ba1 48.4(3) . . . . ?
C11A S8A O9A Ba1 -67.5(3) . . . . ?
Ba1 S8A O9A Ba1 -168.3(3) 4_455 . . . ?
O10A S8A O9A Ba1 -16.39(19) . . . 4_455 ?
N7A S8A O9A Ba1 -143.22(14) . . . 4_455 ?
C11A S8A O9A Ba1 100.82(18) . . . 4_455 ?
O9B S8B O10B Ba1 14.87(17) . . . 7 ?
N7B S8B O10B Ba1 -106.64(14) . . . 7 ?
C11B S8B O10B Ba1 131.59(15) . . . 7 ?
C3B C2B O12B C13B 59.2(5) . . . . ?
C1B C2B O12B C13B -127.3(3) . . . . ?
C3A C2A O12A C13A 95.6(4) . . . . ?
C1A C2A O12A C13A -88.8(4) . . . . ?
C2B O12B C13B C18B 9.7(5) . . . . ?
C2B O12B C13B C14B -172.8(3) . . . . ?
C2A O12A C13A C14A -10.2(5) . . . . ?
C2A O12A C13A C18A 170.1(3) . . . . ?
C18A C13A C14A C15A -0.2(6) . . . . ?
O12A C13A C14A C15A -179.9(4) . . . . ?
O12B C13B C14B C15B -177.1(4) . . . . ?
C18B C13B C14B C15B 0.6(6) . . . . ?
C13B C14B C15B C16B -1.2(7) . . . . ?
C13A C14A C15A C16A 0.6(7) . . . . ?
C14A C15A C16A C17A -1.2(7) . . . . ?
C14B C15B C16B C17B 0.9(8) . . . . ?
C15B C16B C17B C18B 0.0(8) . . . . ?
C15A C16A C17A C18A 1.4(8) . . . . ?
C14A C13A C18A C17A 0.3(6) . . . . ?
O12A C13A C18A C17A -180.0(4) . . . . ?
C16A C17A C18A C13A -0.9(7) . . . . ?
O12B C13B C18B C17B 177.7(4) . . . . ?
C14B C13B C18B C17B 0.3(6) . . . . ?
C16B C17B C18B C13B -0.6(7) . . . . ?
C5B C4B N19B O21B 3.0(5) . . . . ?
C3B C4B N19B O21B -178.4(3) . . . . ?
C5B C4B N19B O20B -178.1(3) . . . . ?
C3B C4B N19B O20B 0.5(5) . . . . ?
C5B C4B N19B Ba1 76.6(10) . . . . ?
C3B C4B N19B Ba1 -104.7(9) . . . . ?
C3A C4A N19A O21A -176.3(4) . . . . ?
C5A C4A N19A O21A 3.1(6) . . . . ?
C3A C4A N19A O20A 2.8(6) . . . . ?
C5A C4A N19A O20A -177.7(4) . . . . ?
O21B N19B O20B Ba1 17.4(3) . . . . ?
C4B N19B O20B Ba1 -161.5(3) . . . . ?
O20B N19B O21B Ba1 -19.0(4) . . . . ?
C4B N19B O21B Ba1 159.9(2) . . . . ?
